data_1549007
loop_
_publ_author_name
'Bosch, Eric'
'Jeffries, Laura'

_publ_section_title
;
 1-(2-Amino-4,5-dimethylphenyl)ethanone
;
_journal_coeditor_code SJ4164
_journal_issue 2
_journal_name_full IUCrData
_journal_page_first x180313
_journal_paper_doi 10.1107/S2414314618003139
_journal_volume 3
_journal_year 2018
_chemical_formula_iupac 'C10 H13 N O'
_chemical_formula_moiety 'C10 H13 N O'
_chemical_formula_sum 'C10 H13 N O'
_chemical_formula_weight 163.21
_chemical_name_common 2-amino-4,5-dimethylacetophenone
_chemical_name_systematic
;
1-(2-Amino-4,5-dimethylphenyl)ethanone
;
_space_group_crystal_system orthorhombic
_space_group_IT_number 62
_space_group_name_Hall '-P 2ac 2n'
_space_group_name_H-M_alt 'P n m a'
_symmetry_space_group_name_Hall '-P 2ac 2n'
_symmetry_space_group_name_H-M 'P n m a'
_atom_sites_solution_hydrogens mixed
_audit_creation_method SHELXL-2017/1
_cell_angle_alpha 90
_cell_angle_beta 90
_cell_angle_gamma 90
_cell_formula_units_Z 4
_cell_length_a 10.4838(7)
_cell_length_b 6.8965(5)
_cell_length_c 12.8538(9)
_cell_measurement_reflns_used 2665
_cell_measurement_temperature 173(2)
_cell_measurement_theta_max 26.39
_cell_measurement_theta_min 2.51
_cell_volume 929.35(11)
_computing_cell_refinement
;
SMART (Bruker 2014)
;
_computing_data_collection
;
SMART (Bruker 2014)
;
_computing_data_reduction
;
SAINT (Bruker 2014)
;
_computing_molecular_graphics
;
XSEED (Barbour, 2001)
;
_computing_publication_material
;
XSEED (Barbour, 2001)
;
_computing_structure_refinement
;
SHELXL2017 (Sheldrick, 2015b)
;
_computing_structure_solution
;
SHELXT2014 (Sheldrick, 2015a)
;
_diffrn_ambient_temperature 173(2)
_diffrn_detector_area_resol_mean 8.3660
_diffrn_measured_fraction_theta_full 1.000
_diffrn_measured_fraction_theta_max 1.000
_diffrn_measurement_device_type 'Bruker APEXII CCD'
_diffrn_measurement_method 'phi and omega scans'
_diffrn_radiation_monochromator graphite
_diffrn_radiation_source 'fine-focus sealed tube'
_diffrn_radiation_type MoK\a
_diffrn_radiation_wavelength 0.71073
_diffrn_reflns_av_R_equivalents 0.0284
_diffrn_reflns_limit_h_max 13
_diffrn_reflns_limit_h_min -13
_diffrn_reflns_limit_k_max 8
_diffrn_reflns_limit_k_min -8
_diffrn_reflns_limit_l_max 16
_diffrn_reflns_limit_l_min -16
_diffrn_reflns_number 11353
_diffrn_reflns_theta_full 25.242
_diffrn_reflns_theta_max 27.124
_diffrn_reflns_theta_min 2.507
_exptl_absorpt_coefficient_mu 0.075
_exptl_absorpt_correction_T_max 1.0000
_exptl_absorpt_correction_T_min 0.9539
_exptl_absorpt_correction_type multi-scan
_exptl_absorpt_process_details
;
(SADABS; Bruker, 2014)
;
_exptl_crystal_colour yellow
_exptl_crystal_density_diffrn 1.167
_exptl_crystal_description 'cut block'
_exptl_crystal_F_000 352
_exptl_crystal_size_max 0.332
_exptl_crystal_size_mid 0.317
_exptl_crystal_size_min 0.212
_refine_diff_density_max 0.250
_refine_diff_density_min -0.190
_refine_ls_extinction_method none
_refine_ls_goodness_of_fit_ref 1.087
_refine_ls_hydrogen_treatment mixed
_refine_ls_matrix_type full
_refine_ls_number_parameters 80
_refine_ls_number_reflns 1115
_refine_ls_number_restraints 2
_refine_ls_restrained_S_all 1.086
_refine_ls_R_factor_all 0.0522
_refine_ls_R_factor_gt 0.0399
_refine_ls_shift/su_max 0.000
_refine_ls_shift/su_mean 0.000
_refine_ls_structure_factor_coef Fsqd
_refine_ls_weighting_details 'w=1/[\s^2^(Fo^2^)+(0.0555P)^2^+0.1911P] where P=(Fo^2^+2Fc^2^)/3'
_refine_ls_weighting_scheme calc
_refine_ls_wR_factor_gt 0.1047
_refine_ls_wR_factor_ref 0.1162
_reflns_number_gt 883
_reflns_number_total 1115
_reflns_threshold_expression 'I > 2\s(I)'
_cod_data_source_file sj4164sup1.cif
_cod_data_source_block I
_cod_database_code 1549007
_shelx_space_group_comment
;
The symmetry employed for this shelxl refinement is uniquely defined
by the following loop, which should always be used as a source of
symmetry information in preference to the above space-group names.
They are only intended as comments.
;

loop_
_space_group_symop_operation_xyz
'x, y, z'
'-x+1/2, -y, z+1/2'
'x+1/2, -y+1/2, -z+1/2'
'-x, y+1/2, -z'
'-x, -y, -z'
'x-1/2, y, -z-1/2'
'-x-1/2, y-1/2, z-1/2'
'x, -y-1/2, z'

loop_
_atom_site_type_symbol
_atom_site_label
_atom_site_fract_x
_atom_site_fract_y
_atom_site_fract_z
_atom_site_U_iso_or_equiv
_atom_site_adp_type
_atom_site_calc_flag
_atom_site_occupancy
O O1 0.39680(11) 0.250000 0.32229(9) 0.0446(4) Uani d 1
N N1 0.64524(14) 0.250000 0.28016(11) 0.0448(4) Uani d 1
H H1N 0.5657(16) 0.250000 0.2566(16) 0.054 Uiso d 1
H H2N 0.7141(16) 0.250000 0.2431(15) 0.054 Uiso d 1
C C1 0.55346(14) 0.250000 0.45470(11) 0.0281(4) Uani d 1
C C2 0.65892(14) 0.250000 0.38534(12) 0.0308(4) Uani d 1
C C7 0.42132(14) 0.250000 0.41648(12) 0.0314(4) Uani d 1
C C6 0.57905(15) 0.250000 0.56227(12) 0.0320(4) Uani d 1
H H6 0.510103 0.250000 0.607801 0.038 Uiso calc 1
C C5 0.69982(16) 0.250000 0.60405(12) 0.0352(4) Uani d 1
C C8 0.31262(15) 0.250000 0.49238(13) 0.0374(4) Uani d 1
H H8A 0.326942 0.347668 0.544295 0.056 Uiso calc 0.5
H H8B 0.306872 0.125247 0.525175 0.056 Uiso calc 0.5
H H8C 0.234499 0.277084 0.456228 0.056 Uiso calc 0.5
C C3 0.78212(15) 0.250000 0.42849(13) 0.0363(4) Uani d 1
H H3 0.851834 0.250000 0.383748 0.044 Uiso calc 1
C C4 0.80412(15) 0.250000 0.53421(14) 0.0369(4) Uani d 1
C C10 0.7192(2) 0.250000 0.72029(14) 0.0511(5) Uani d 1
H H10A 0.743203 0.377630 0.742750 0.077 Uiso calc 0.5
H H10B 0.785360 0.159710 0.738081 0.077 Uiso calc 0.5
H H10C 0.641263 0.212661 0.754040 0.077 Uiso calc 0.5
C C9 0.93866(18) 0.250000 0.57495(18) 0.0587(6) Uani d 1
H H9A 0.956895 0.373156 0.606419 0.088 Uiso calc 0.5
H H9B 0.996882 0.227695 0.518555 0.088 Uiso calc 0.5
H H9C 0.948051 0.149149 0.625851 0.088 Uiso calc 0.5

loop_
_atom_site_aniso_label
_atom_site_aniso_U_11
_atom_site_aniso_U_22
_atom_site_aniso_U_33
_atom_site_aniso_U_12
_atom_site_aniso_U_13
_atom_site_aniso_U_23
O1 0.0299(6) 0.0696(9) 0.0342(7) 0.000 -0.0056(5) 0.000
N1 0.0298(8) 0.0746(11) 0.0300(8) 0.000 0.0048(6) 0.000
C1 0.0234(7) 0.0315(8) 0.0294(8) 0.000 0.0014(6) 0.000
C2 0.0273(8) 0.0345(8) 0.0307(8) 0.000 0.0029(6) 0.000
C7 0.0261(8) 0.0331(8) 0.0349(8) 0.000 -0.0018(6) 0.000
C6 0.0310(8) 0.0350(8) 0.0300(8) 0.000 0.0024(6) 0.000
C5 0.0368(9) 0.0364(9) 0.0323(8) 0.000 -0.0066(7) 0.000
C8 0.0252(8) 0.0433(10) 0.0437(10) 0.000 0.0032(7) 0.000
C3 0.0237(8) 0.0439(9) 0.0414(9) 0.000 0.0041(7) 0.000
C4 0.0267(8) 0.0390(9) 0.0449(9) 0.000 -0.0064(7) 0.000
C10 0.0549(12) 0.0631(12) 0.0355(10) 0.000 -0.0120(8) 0.000
C9 0.0315(10) 0.0784(15) 0.0661(14) 0.000 -0.0156(9) 0.000

loop_
_atom_type_symbol
_atom_type_description
_atom_type_scat_dispersion_real
_atom_type_scat_dispersion_imag
_atom_type_scat_source
C C 0.0033 0.0016 'International Tables Vol C Tables 4.2.6.8 and 6.1.1.4'
H H 0.0000 0.0000 'International Tables Vol C Tables 4.2.6.8 and 6.1.1.4'
N N 0.0061 0.0033 'International Tables Vol C Tables 4.2.6.8 and 6.1.1.4'
O O 0.0106 0.0060 'International Tables Vol C Tables 4.2.6.8 and 6.1.1.4'

loop_
_geom_angle_atom_site_label_1
_geom_angle_atom_site_label_2
_geom_angle_atom_site_label_3
_geom_angle_site_symmetry_1
_geom_angle_site_symmetry_3
_geom_angle
C2 N1 H1N . . 116.0(14)
C2 N1 H2N . . 117.4(14)
H1N N1 H2N . . 127(2)
C6 C1 C2 . . 117.90(13)
C6 C1 C7 . . 120.50(13)
C2 C1 C7 . . 121.59(14)
N1 C2 C3 . . 119.30(14)
N1 C2 C1 . . 122.82(14)
C3 C2 C1 . . 117.88(14)
O1 C7 C1 . . 121.51(14)
O1 C7 C8 . . 118.58(14)
C1 C7 C8 . . 119.91(14)
C5 C6 C1 . . 123.96(14)
C5 C6 H6 . . 118.0
C1 C6 H6 . . 118.0
C6 C5 C4 . . 117.63(15)
C6 C5 C10 . . 120.72(15)
C4 C5 C10 . . 121.65(15)
C7 C8 H8A . . 109.5
C7 C8 H8B . . 109.5
H8A C8 H8B . . 109.5
C7 C8 H8C . . 109.5
H8A C8 H8C . . 109.5
H8B C8 H8C . . 109.5
C7 C8 H8A . 8_565 109.5(4)
H8A C8 H8A . 8_565 89.1
H8B C8 H8A . 8_565 22.4
H8C C8 H8A . 8_565 127.3
C7 C8 H8B . 8_565 109.5(2)
H8A C8 H8B . 8_565 22.4
H8B C8 H8B . 8_565 127.3
H8C C8 H8B . 8_565 89.1
H8A C8 H8B 8_565 8_565 109.5
C7 C8 H8C . 8_565 109.47(17)
H8A C8 H8C . 8_565 127.3
H8B C8 H8C . 8_565 89.1
H8C C8 H8C . 8_565 22.4
H8A C8 H8C 8_565 8_565 109.5
H8B C8 H8C 8_565 8_565 109.5
C4 C3 C2 . . 122.87(14)
C4 C3 H3 . . 118.6
C2 C3 H3 . . 118.6
C3 C4 C5 . . 119.75(14)
C3 C4 C9 . . 120.00(16)
C5 C4 C9 . . 120.25(17)
C5 C10 H10A . . 109.5
C5 C10 H10B . . 109.5
H10A C10 H10B . . 109.5
C5 C10 H10C . . 109.5
H10A C10 H10C . . 109.5
H10B C10 H10C . . 109.5
C5 C10 H10A . 8_565 109.47(16)
H10A C10 H10A . 8_565 132.9
H10B C10 H10A . 8_565 31.1
H10C C10 H10A . 8_565 80.9
C5 C10 H10B . 8_565 109.5(4)
H10A C10 H10B . 8_565 31.1
H10B C10 H10B . 8_565 80.9
H10C C10 H10B . 8_565 132.9
H10A C10 H10B 8_565 8_565 109.5
C5 C10 H10C . 8_565 109.5(2)
H10A C10 H10C . 8_565 80.9
H10B C10 H10C . 8_565 132.9
H10C C10 H10C . 8_565 31.1
H10A C10 H10C 8_565 8_565 109.5
H10B C10 H10C 8_565 8_565 109.5
C4 C9 H9A . . 109.5
C4 C9 H9B . . 109.5
H9A C9 H9B . . 109.5
C4 C9 H9C . . 109.5
H9A C9 H9C . . 109.5
H9B C9 H9C . . 109.5
C4 C9 H9A . 8_565 109.5(4)
H9A C9 H9A . 8_565 124.4
H9B C9 H9A . 8_565 92.9
H9C C9 H9A . 8_565 18.4
C4 C9 H9B . 8_565 109.5(2)
H9A C9 H9B . 8_565 92.9
H9B C9 H9B . 8_565 18.4
H9C C9 H9B . 8_565 124.4
H9A C9 H9B 8_565 8_565 109.5
C4 C9 H9C . 8_565 109.5(6)
H9A C9 H9C . 8_565 18.4
H9B C9 H9C . 8_565 124.4
H9C C9 H9C . 8_565 92.9
H9A C9 H9C 8_565 8_565 109.5
H9B C9 H9C 8_565 8_565 109.5

loop_
_geom_bond_atom_site_label_1
_geom_bond_atom_site_label_2
_geom_bond_site_symmetry_2
_geom_bond_distance
O1 C7 . 1.2377(19)
N1 C2 . 1.360(2)
N1 H1N . 0.887(15)
N1 H2N . 0.864(15)
C1 C6 . 1.408(2)
C1 C2 . 1.420(2)
C1 C7 . 1.470(2)
C2 C3 . 1.406(2)
C7 C8 . 1.500(2)
C6 C5 . 1.375(2)
C6 H6 . 0.9300
C5 C4 . 1.415(2)
C5 C10 . 1.508(2)
C8 H8A . 0.9600
C8 H8B . 0.9600
C8 H8C . 0.9600
C8 H8A 8_565 0.960(17)
C8 H8B 8_565 0.960(10)
C8 H8C 8_565 0.960(7)
C3 C4 . 1.378(2)
C3 H3 . 0.9300
C4 C9 . 1.505(2)
C10 H10A . 0.9600
C10 H10B . 0.9600
C10 H10C . 0.9600
C10 H10A 8_565 0.960(8)
C10 H10B 8_565 0.960(17)
C10 H10C 8_565 0.960(9)
C9 H9A . 0.9600
C9 H9B . 0.9600
C9 H9C . 0.9600
C9 H9A 8_565 0.960(19)
C9 H9B 8_565 0.960(10)
C9 H9C 8_565 0.96(3)

loop_
_geom_hbond_atom_site_label_D
_geom_hbond_atom_site_label_H
_geom_hbond_atom_site_label_A
_geom_hbond_site_symmetry_A
_geom_hbond_distance_DH
_geom_hbond_distance_HA
_geom_hbond_distance_DA
_geom_hbond_angle_DHA
_geom_hbond_publ_flag
N1 H1N O1 . 0.887(15) 1.962(19) 2.6603(19) 134.5(19) yes
N1 H2N O1 6_656 0.864(15) 2.092(16) 2.9478(18) 170(2) yes

_cod_database_fobs_code 1549007
